data_4318218
loop_
_publ_author_name
'Siau-Gek Ang'
Zhong
'How-Ghee Ang'

_publ_section_title
;
 1,2,3,4-Tetraphenyl-1,2,3,4-tetraphospholane, a Highly Versatile
 Cyclocarbaphosphine Ligand: Reactions with Activated Triosmium Clusters
 and Characterization of the Products
;
_journal_name_full 'Inorganic Chemistry'
_journal_page_first 3791
_journal_page_last 3800
_journal_paper_doi 10.1021/ic025589c
_journal_volume 41
_journal_year 2002
_chemical_formula_sum 'C36 H22 O11 Os3 P4'
_chemical_formula_weight 1325.02
_chemical_name_systematic
;
   ?
;
_space_group_IT_number 2
_symmetry_cell_setting triclinic
_symmetry_space_group_name_Hall '-P 1'
_symmetry_space_group_name_H-M 'P -1'
_atom_sites_solution_hydrogens geom
_atom_sites_solution_primary direct
_atom_sites_solution_secondary difmap
_audit_creation_method SHELXL-97
_cell_angle_alpha 84.2150(10)
_cell_angle_beta 77.5610(10)
_cell_angle_gamma 89.5250(10)
_cell_formula_units_Z 2
_cell_length_a 10.01370(10)
_cell_length_b 13.3073(2)
_cell_length_c 15.423
_cell_measurement_reflns_used 18573
_cell_measurement_temperature 293(2)
_cell_measurement_theta_max 29.43
_cell_measurement_theta_min 1.95
_cell_volume 1996.54(4)
_computing_cell_refinement 'Siemens XSCANS'
_computing_data_collection 'Siemens XSCANS'
_computing_data_reduction 'Siemens XSCANS'
_computing_molecular_graphics 'Siemens SHELXTL'
_computing_publication_material 'Siemens SHELXTL'
_computing_structure_refinement 'SHELXL-97 (Sheldrick, 1997)'
_computing_structure_solution 'SHELXS-97 (Sheldrick, 1990)'
_diffrn_ambient_temperature 293(2)
_diffrn_measured_fraction_theta_full 0.868
_diffrn_measured_fraction_theta_max 0.868
_diffrn_measurement_device_type 'Siemens P4'
_diffrn_measurement_method '\w scans'
_diffrn_radiation_monochromator graphite
_diffrn_radiation_source 'fine-focus sealed tube'
_diffrn_radiation_type MoK\a
_diffrn_radiation_wavelength 0.71073
_diffrn_reflns_av_R_equivalents 0.0493
_diffrn_reflns_av_sigmaI/netI 0.0795
_diffrn_reflns_limit_h_max 13
_diffrn_reflns_limit_h_min -13
_diffrn_reflns_limit_k_max 18
_diffrn_reflns_limit_k_min -18
_diffrn_reflns_limit_l_max 20
_diffrn_reflns_limit_l_min -20
_diffrn_reflns_number 18573
_diffrn_reflns_theta_full 29.43
_diffrn_reflns_theta_max 29.43
_diffrn_reflns_theta_min 1.95
_exptl_absorpt_coefficient_mu 9.739
_exptl_absorpt_correction_T_max 1.00000
_exptl_absorpt_correction_T_min 0.562622
_exptl_absorpt_correction_type 'sadabs (sheldrick, 1996)'
_exptl_crystal_colour red
_exptl_crystal_density_diffrn 2.204
_exptl_crystal_density_meas ?
_exptl_crystal_density_method 'not measured'
_exptl_crystal_description block
_exptl_crystal_F_000 1228
_exptl_crystal_size_max 0.32
_exptl_crystal_size_mid 0.22
_exptl_crystal_size_min 0.20
_refine_diff_density_max 4.081
_refine_diff_density_min -3.025
_refine_diff_density_rms 0.284
_refine_ls_extinction_method none
_refine_ls_goodness_of_fit_ref 0.952
_refine_ls_hydrogen_treatment mixed
_refine_ls_matrix_type full
_refine_ls_number_parameters 487
_refine_ls_number_reflns 9586
_refine_ls_number_restraints 0
_refine_ls_restrained_S_all 0.952
_refine_ls_R_factor_all 0.0755
_refine_ls_R_factor_gt 0.0530
_refine_ls_shift/su_max 0.005
_refine_ls_shift/su_mean 0.000
_refine_ls_structure_factor_coef Fsqd
_refine_ls_weighting_details 'calc w=1/[\s^2^(Fo^2^)+(0.0751P)^2^+0.0000P] where P=(Fo^2^+2Fc^2^)/3'
_refine_ls_weighting_scheme calc
_refine_ls_wR_factor_gt 0.1278
_refine_ls_wR_factor_ref 0.1387
_reflns_number_gt 6855
_reflns_number_total 9586
_reflns_threshold_expression >2sigma(I)
_cod_data_source_file ic025589c_2.cif
_cod_data_source_block 1r
_cod_depositor_comments
;
The following automatic conversions were performed:

'_exptl_crystal_density_meas' value 'not measured' was changed to '?'
- the value is perceived as not measured.

Automatic conversion script
Id: cif_fix_values 3008 2015-01-20 13:52:24Z robertas 
;
_cod_original_cell_volume 1996.59(4)
_cod_database_code 4318218

loop_
_symmetry_equiv_pos_as_xyz
'x, y, z'
'-x, -y, -z'

loop_
_atom_site_label
_atom_site_type_symbol
_atom_site_fract_x
_atom_site_fract_y
_atom_site_fract_z
_atom_site_U_iso_or_equiv
_atom_site_adp_type
_atom_site_occupancy
_atom_site_symmetry_multiplicity
_atom_site_calc_flag
_atom_site_refinement_flags
_atom_site_disorder_assembly
_atom_site_disorder_group
Os1 Os 0.60825(3) 0.64840(3) 0.21828(2) 0.03358(10) Uani 1 1 d . . .
Os2 Os 0.78064(4) 0.47619(3) 0.22683(3) 0.04507(12) Uani 1 1 d . . .
Os3 Os 0.50254(4) 0.44671(3) 0.21282(2) 0.04046(11) Uani 1 1 d . . .
P1 P 0.4190(2) 0.75486(17) 0.23537(14) 0.0329(5) Uani 1 1 d . . .
P2 P 0.4508(2) 0.91142(18) 0.26487(17) 0.0409(5) Uani 1 1 d . . .
P3 P 0.2372(2) 0.94825(18) 0.32101(16) 0.0407(5) Uani 1 1 d . . .
P4 P 0.1275(2) 0.80095(19) 0.34078(15) 0.0387(5) Uani 1 1 d . . .
O11 O 0.8393(8) 0.8019(7) 0.1726(6) 0.087(3) Uani 1 1 d . . .
O12 O 0.6024(10) 0.6336(6) 0.4201(5) 0.073(2) Uani 1 1 d . . .
O13 O 0.6095(9) 0.6586(6) 0.0187(4) 0.062(2) Uani 1 1 d . . .
O21 O 0.8928(12) 0.2699(8) 0.1828(8) 0.116(4) Uani 1 1 d . . .
O22 O 1.0102(8) 0.5718(7) 0.2914(6) 0.085(3) Uani 1 1 d . . .
O23 O 0.6660(9) 0.3933(7) 0.4228(6) 0.081(3) Uani 1 1 d . . .
O24 O 0.8942(9) 0.5717(9) 0.0333(7) 0.095(3) Uani 1 1 d . . .
O31 O 0.5144(12) 0.2191(6) 0.2499(6) 0.093(3) Uani 1 1 d . . .
O32 O 0.2207(8) 0.4605(8) 0.1661(6) 0.083(3) Uani 1 1 d . . .
O33 O 0.6408(9) 0.4335(6) 0.0158(5) 0.069(2) Uani 1 1 d . . .
O34 O 0.3689(9) 0.4803(6) 0.4072(5) 0.069(2) Uani 1 1 d . . .
C1 C 0.2725(8) 0.7118(7) 0.3250(6) 0.0378(19) Uani 1 1 d . . .
H1A H 0.3036 0.7001 0.3805 0.045 Uiso 1 1 calc R . .
H1B H 0.2397 0.6477 0.3123 0.045 Uiso 1 1 calc R . .
C11 C 0.7485(10) 0.7456(8) 0.1942(7) 0.050(2) Uani 1 1 d . . .
C12 C 0.6047(10) 0.6360(7) 0.3477(7) 0.046(2) Uani 1 1 d . . .
C13 C 0.6080(10) 0.6501(7) 0.0926(7) 0.044(2) Uani 1 1 d . . .
C21 C 0.8506(12) 0.3471(9) 0.1996(8) 0.065(3) Uani 1 1 d . . .
C22 C 0.9270(11) 0.5366(8) 0.2648(8) 0.058(3) Uani 1 1 d . . .
C23 C 0.7019(10) 0.4251(8) 0.3514(8) 0.054(3) Uani 1 1 d . . .
C24 C 0.8442(12) 0.5353(10) 0.1045(10) 0.068(3) Uani 1 1 d . . .
C31 C 0.5093(12) 0.3043(9) 0.2349(7) 0.060(3) Uani 1 1 d . . .
C32 C 0.3261(11) 0.4598(9) 0.1840(7) 0.056(3) Uani 1 1 d . . .
C33 C 0.5914(11) 0.4406(8) 0.0871(7) 0.053(2) Uani 1 1 d . . .
C34 C 0.4224(12) 0.4691(7) 0.3356(8) 0.054(3) Uani 1 1 d . . .
C101 C 0.3504(9) 0.7857(7) 0.1362(6) 0.0378(19) Uani 1 1 d . . .
C102 C 0.2300(9) 0.7406(7) 0.1247(7) 0.045(2) Uani 1 1 d . . .
H10A H 0.1795 0.6964 0.1703 0.053 Uiso 1 1 calc R . .
C103 C 0.1866(12) 0.7619(10) 0.0459(8) 0.066(3) Uani 1 1 d . . .
H10B H 0.1083 0.7301 0.0381 0.079 Uiso 1 1 calc R . .
C104 C 0.2569(13) 0.8290(10) -0.0208(8) 0.069(3) Uani 1 1 d . . .
H10C H 0.2250 0.8444 -0.0729 0.082 Uiso 1 1 calc R . .
C105 C 0.3744(13) 0.8733(9) -0.0105(7) 0.063(3) Uani 1 1 d . . .
H10D H 0.4225 0.9189 -0.0559 0.076 Uiso 1 1 calc R . .
C106 C 0.4230(11) 0.8510(8) 0.0673(7) 0.053(2) Uani 1 1 d . . .
H10E H 0.5045 0.8801 0.0727 0.064 Uiso 1 1 calc R . .
C201 C 0.5237(10) 0.8913(7) 0.3629(7) 0.050(2) Uani 1 1 d . . .
C202 C 0.4544(12) 0.8623(9) 0.4478(8) 0.064(3) Uani 1 1 d . . .
H20A H 0.3609 0.8493 0.4580 0.077 Uiso 1 1 calc R . .
C203 C 0.5180(16) 0.8513(11) 0.5201(9) 0.086(4) Uani 1 1 d . . .
H20B H 0.4672 0.8312 0.5770 0.103 Uiso 1 1 calc R . .
C204 C 0.6521(18) 0.8696(12) 0.5075(11) 0.098(6) Uani 1 1 d . . .
H20C H 0.6954 0.8605 0.5553 0.118 Uiso 1 1 calc R . .
C205 C 0.7237(15) 0.9012(13) 0.4260(14) 0.104(6) Uani 1 1 d . . .
H20D H 0.8163 0.9165 0.4180 0.124 Uiso 1 1 calc R . .
C206 C 0.6630(12) 0.9117(10) 0.3537(9) 0.074(4) Uani 1 1 d . . .
H20E H 0.7157 0.9327 0.2975 0.089 Uiso 1 1 calc R . .
C301 C 0.1864(9) 1.0063(7) 0.2184(6) 0.041(2) Uani 1 1 d . . .
C302 C 0.0765(11) 0.9769(8) 0.1878(7) 0.055(3) Uani 1 1 d . . .
H30A H 0.0253 0.9204 0.2165 0.066 Uiso 1 1 calc R . .
C303 C 0.0400(15) 1.0293(11) 0.1152(8) 0.079(4) Uani 1 1 d . . .
H30B H -0.0339 1.0073 0.0942 0.095 Uiso 1 1 calc R . .
C304 C 0.1123(16) 1.1136(11) 0.0740(9) 0.085(4) Uani 1 1 d . . .
H30C H 0.0883 1.1483 0.0243 0.101 Uiso 1 1 calc R . .
C305 C 0.2190(15) 1.1473(11) 0.1049(11) 0.099(5) Uani 1 1 d . . .
H30D H 0.2657 1.2066 0.0786 0.119 Uiso 1 1 calc R . .
C306 C 0.2574(12) 1.0912(10) 0.1772(9) 0.080(4) Uani 1 1 d . . .
H30E H 0.3326 1.1122 0.1975 0.096 Uiso 1 1 calc R . .
C401 C 0.0671(9) 0.7799(8) 0.4626(6) 0.044(2) Uani 1 1 d . . .
C402 C 0.0051(13) 0.6865(11) 0.4960(8) 0.075(4) Uani 1 1 d . . .
H40A H 0.0040 0.6370 0.4576 0.090 Uiso 1 1 calc R . .
C403 C -0.0552(15) 0.6663(13) 0.5864(10) 0.091(5) Uani 1 1 d . . .
H40B H -0.0981 0.6041 0.6072 0.109 Uiso 1 1 calc R . .
C404 C -0.0525(14) 0.7335(14) 0.6426(9) 0.089(5) Uani 1 1 d . . .
H40C H -0.0915 0.7180 0.7028 0.106 Uiso 1 1 calc R . .
C405 C 0.0072(15) 0.8264(13) 0.6131(9) 0.089(5) Uani 1 1 d . . .
H40D H 0.0094 0.8733 0.6536 0.107 Uiso 1 1 calc R . .
C406 C 0.0654(13) 0.8516(10) 0.5219(8) 0.070(3) Uani 1 1 d . . .
H40E H 0.1024 0.9158 0.5017 0.083 Uiso 1 1 calc R . .

loop_
_atom_site_aniso_label
_atom_site_aniso_U_11
_atom_site_aniso_U_22
_atom_site_aniso_U_33
_atom_site_aniso_U_23
_atom_site_aniso_U_13
_atom_site_aniso_U_12
Os1 0.02946(17) 0.0363(2) 0.03747(18) -0.00823(14) -0.01040(13) -0.00506(13)
Os2 0.0379(2) 0.0465(2) 0.0566(2) -0.01666(18) -0.01784(17) 0.00300(16)
Os3 0.0428(2) 0.0400(2) 0.0430(2) -0.00613(15) -0.01767(16) -0.00996(15)
P1 0.0296(10) 0.0357(12) 0.0368(11) -0.0069(9) -0.0125(9) -0.0051(9)
P2 0.0349(11) 0.0400(13) 0.0529(14) -0.0112(11) -0.0175(10) -0.0072(10)
P3 0.0399(12) 0.0411(13) 0.0468(13) -0.0122(10) -0.0183(10) 0.0013(10)
P4 0.0321(11) 0.0460(14) 0.0398(12) -0.0047(10) -0.0114(9) -0.0013(10)
O11 0.063(5) 0.092(7) 0.100(7) -0.019(5) -0.001(5) -0.047(5)
O12 0.116(7) 0.070(5) 0.040(4) -0.016(4) -0.028(4) 0.010(5)
O13 0.092(6) 0.058(5) 0.038(4) -0.003(3) -0.016(4) -0.011(4)
O21 0.141(9) 0.090(7) 0.155(10) -0.070(7) -0.092(8) 0.054(7)
O22 0.065(5) 0.090(7) 0.108(7) -0.020(5) -0.031(5) -0.032(5)
O23 0.077(6) 0.097(7) 0.069(6) 0.005(5) -0.017(5) -0.001(5)
O24 0.065(6) 0.145(10) 0.068(6) -0.006(6) 0.003(5) 0.013(6)
O31 0.157(9) 0.043(5) 0.094(7) 0.002(5) -0.067(7) -0.012(5)
O32 0.043(4) 0.138(9) 0.073(5) -0.010(5) -0.020(4) -0.005(5)
O33 0.089(6) 0.071(5) 0.050(5) -0.022(4) -0.015(4) 0.000(4)
O34 0.081(6) 0.080(6) 0.048(4) -0.006(4) -0.015(4) -0.013(4)
C1 0.034(4) 0.043(5) 0.037(4) -0.005(4) -0.006(3) -0.004(4)
C11 0.040(5) 0.053(6) 0.059(6) -0.023(5) -0.008(4) -0.005(4)
C12 0.050(5) 0.044(6) 0.048(6) -0.008(4) -0.014(4) -0.007(4)
C13 0.051(5) 0.030(5) 0.049(6) -0.005(4) -0.008(4) -0.012(4)
C21 0.066(7) 0.063(7) 0.083(8) -0.027(6) -0.049(6) 0.017(6)
C22 0.054(6) 0.056(7) 0.066(7) -0.004(5) -0.019(5) -0.007(5)
C23 0.042(5) 0.057(7) 0.070(7) -0.014(6) -0.023(5) -0.002(5)
C24 0.055(7) 0.071(8) 0.085(9) -0.023(7) -0.026(7) 0.016(6)
C31 0.079(8) 0.048(7) 0.065(7) -0.006(5) -0.037(6) -0.018(6)
C32 0.048(6) 0.072(7) 0.051(6) -0.013(5) -0.016(5) -0.008(5)
C33 0.056(6) 0.051(6) 0.055(6) -0.013(5) -0.017(5) -0.002(5)
C34 0.068(7) 0.035(5) 0.068(7) -0.002(5) -0.036(6) -0.009(5)
C101 0.036(4) 0.043(5) 0.039(5) -0.008(4) -0.015(4) -0.004(4)
C102 0.036(5) 0.050(6) 0.056(6) -0.015(4) -0.023(4) -0.001(4)
C103 0.056(7) 0.088(9) 0.067(7) -0.025(7) -0.034(6) -0.001(6)
C104 0.087(9) 0.076(8) 0.055(7) -0.019(6) -0.038(6) 0.030(7)
C105 0.087(8) 0.058(7) 0.044(6) 0.008(5) -0.019(6) -0.006(6)
C106 0.054(6) 0.053(6) 0.056(6) -0.001(5) -0.021(5) -0.014(5)
C201 0.046(5) 0.045(6) 0.067(7) -0.028(5) -0.023(5) 0.004(4)
C202 0.068(7) 0.073(8) 0.066(7) -0.016(6) -0.041(6) 0.005(6)
C203 0.110(11) 0.095(11) 0.074(8) -0.027(7) -0.058(8) 0.024(9)
C204 0.118(13) 0.113(12) 0.103(11) -0.057(10) -0.090(11) 0.042(10)
C205 0.065(8) 0.119(13) 0.162(16) -0.083(13) -0.072(10) 0.025(8)
C206 0.058(7) 0.093(9) 0.093(9) -0.050(8) -0.043(7) 0.008(6)
C301 0.038(5) 0.036(5) 0.052(5) -0.004(4) -0.017(4) -0.001(4)
C302 0.068(7) 0.047(6) 0.059(6) 0.003(5) -0.035(5) -0.005(5)
C303 0.094(10) 0.086(10) 0.071(8) -0.007(7) -0.051(7) 0.015(8)
C304 0.095(10) 0.083(10) 0.068(8) 0.023(7) -0.015(8) 0.034(8)
C305 0.082(9) 0.079(10) 0.118(13) 0.058(9) -0.012(9) -0.014(8)
C306 0.058(7) 0.088(10) 0.091(9) 0.019(8) -0.023(7) -0.025(7)
C401 0.031(4) 0.063(6) 0.037(5) -0.001(4) -0.006(4) 0.004(4)
C402 0.081(9) 0.086(9) 0.055(7) 0.004(6) -0.015(6) -0.024(7)
C403 0.085(10) 0.112(12) 0.069(9) 0.021(8) -0.011(7) -0.042(9)
C404 0.071(9) 0.133(15) 0.052(8) 0.005(9) 0.002(7) -0.006(9)
C405 0.086(10) 0.132(14) 0.053(7) -0.033(8) -0.011(7) 0.028(10)
C406 0.074(8) 0.076(8) 0.058(7) -0.015(6) -0.010(6) 0.007(6)

loop_
_atom_type_symbol
_atom_type_description
_atom_type_scat_dispersion_real
_atom_type_scat_dispersion_imag
_atom_type_scat_source
C C 0.0033 0.0016 'International Tables Vol C Tables 4.2.6.8 and 6.1.1.4'
H H 0.0000 0.0000 'International Tables Vol C Tables 4.2.6.8 and 6.1.1.4'
O O 0.0106 0.0060 'International Tables Vol C Tables 4.2.6.8 and 6.1.1.4'
P P 0.1023 0.0942 'International Tables Vol C Tables 4.2.6.8 and 6.1.1.4'
Os Os -1.2165 7.6030 'International Tables Vol C Tables 4.2.6.8 and 6.1.1.4'

loop_
_geom_angle_atom_site_label_1
_geom_angle_atom_site_label_2
_geom_angle_atom_site_label_3
_geom_angle
_geom_angle_site_symmetry_1
_geom_angle_site_symmetry_3
_geom_angle_publ_flag
C11 Os1 C13 91.5(4) . . ?
C11 Os1 C12 92.1(4) . . ?
C13 Os1 C12 175.8(4) . . ?
C11 Os1 P1 99.5(3) . . ?
C13 Os1 P1 89.5(3) . . ?
C12 Os1 P1 92.2(3) . . ?
C11 Os1 Os2 96.3(3) . . ?
C13 Os1 Os2 96.1(3) . . ?
C12 Os1 Os2 81.3(3) . . ?
P1 Os1 Os2 163.12(6) . . ?
C11 Os1 Os3 152.5(3) . . ?
C13 Os1 Os3 79.1(3) . . ?
C12 Os1 Os3 96.8(3) . . ?
P1 Os1 Os3 106.17(5) . . ?
Os2 Os1 Os3 59.634(12) . . ?
C21 Os2 C22 102.7(5) . . ?
C21 Os2 C24 92.6(5) . . ?
C22 Os2 C24 92.3(5) . . ?
C21 Os2 C23 92.0(5) . . ?
C22 Os2 C23 89.5(4) . . ?
C24 Os2 C23 174.6(4) . . ?
C21 Os2 Os1 156.2(3) . . ?
C22 Os2 Os1 99.3(3) . . ?
C24 Os2 Os1 77.7(3) . . ?
C23 Os2 Os1 97.1(3) . . ?
C21 Os2 Os3 99.2(3) . . ?
C22 Os2 Os3 156.4(3) . . ?
C24 Os2 Os3 95.5(3) . . ?
C23 Os2 Os3 80.9(3) . . ?
Os1 Os2 Os3 60.906(12) . . ?
C31 Os3 C32 99.8(5) . . ?
C31 Os3 C34 95.4(5) . . ?
C32 Os3 C34 90.0(4) . . ?
C31 Os3 C33 90.9(5) . . ?
C32 Os3 C33 91.5(4) . . ?
C34 Os3 C33 173.2(4) . . ?
C31 Os3 Os2 93.6(3) . . ?
C32 Os3 Os2 165.0(3) . . ?
C34 Os3 Os2 95.4(3) . . ?
C33 Os3 Os2 81.6(3) . . ?
C31 Os3 Os1 151.6(3) . . ?
C32 Os3 Os1 108.1(3) . . ?
C34 Os3 Os1 79.5(3) . . ?
C33 Os3 Os1 93.7(3) . . ?
Os2 Os3 Os1 59.460(12) . . ?
C101 P1 C1 106.0(4) . . ?
C101 P1 P2 97.8(3) . . ?
C1 P1 P2 102.0(3) . . ?
C101 P1 Os1 115.7(3) . . ?
C1 P1 Os1 115.6(3) . . ?
P2 P1 Os1 117.43(10) . . ?
C201 P2 P3 102.8(3) . . ?
C201 P2 P1 102.3(3) . . ?
P3 P2 P1 98.89(12) . . ?
C301 P3 P2 99.9(3) . . ?
C301 P3 P4 100.6(3) . . ?
P2 P3 P4 104.03(13) . . ?
C401 P4 C1 100.1(4) . . ?
C401 P4 P3 103.3(4) . . ?
C1 P4 P3 101.3(3) . . ?
P1 C1 P4 114.6(5) . . ?
O11 C11 Os1 174.1(9) . . ?
O12 C12 Os1 176.9(9) . . ?
O13 C13 Os1 175.0(8) . . ?
O21 C21 Os2 179.7(15) . . ?
O22 C22 Os2 176.7(11) . . ?
O23 C23 Os2 175.0(10) . . ?
O24 C24 Os2 173.6(11) . . ?
O31 C31 Os3 178.4(9) . . ?
O32 C32 Os3 175.2(11) . . ?
O33 C33 Os3 177.5(10) . . ?
O34 C34 Os3 176.4(9) . . ?
C106 C101 C102 118.6(8) . . ?
C106 C101 P1 119.1(7) . . ?
C102 C101 P1 122.2(7) . . ?
C103 C102 C101 120.0(10) . . ?
C104 C103 C102 121.0(10) . . ?
C103 C104 C105 119.5(10) . . ?
C104 C105 C106 120.8(10) . . ?
C101 C106 C105 120.1(9) . . ?
C202 C201 C206 115.2(10) . . ?
C202 C201 P2 126.3(8) . . ?
C206 C201 P2 118.5(9) . . ?
C201 C202 C203 122.6(12) . . ?
C204 C203 C202 120.0(14) . . ?
C205 C204 C203 119.7(12) . . ?
C204 C205 C206 121.2(13) . . ?
C205 C206 C201 121.3(14) . . ?
C302 C301 C306 118.6(9) . . ?
C302 C301 P3 125.0(7) . . ?
C306 C301 P3 116.1(8) . . ?
C301 C302 C303 121.0(11) . . ?
C304 C303 C302 119.9(12) . . ?
C305 C304 C303 120.6(11) . . ?
C304 C305 C306 118.7(12) . . ?
C301 C306 C305 121.1(12) . . ?
C406 C401 C402 117.7(10) . . ?
C406 C401 P4 125.7(9) . . ?
C402 C401 P4 116.2(9) . . ?
C401 C402 C403 120.7(13) . . ?
C404 C403 C402 121.1(14) . . ?
C403 C404 C405 120.4(13) . . ?
C404 C405 C406 120.6(14) . . ?
C401 C406 C405 119.4(13) . . ?

loop_
_geom_bond_atom_site_label_1
_geom_bond_atom_site_label_2
_geom_bond_distance
_geom_bond_site_symmetry_2
_geom_bond_publ_flag
Os1 C11 1.869(10) . ?
Os1 C13 1.936(10) . ?
Os1 C12 1.979(10) . ?
Os1 P1 2.342(2) . ?
Os1 Os2 2.8672(5) . ?
Os1 Os3 2.9090(5) . ?
Os2 C21 1.902(12) . ?
Os2 C22 1.903(11) . ?
Os2 C24 1.942(15) . ?
Os2 C23 1.966(12) . ?
Os2 Os3 2.8723(5) . ?
Os3 C31 1.895(11) . ?
Os3 C32 1.914(10) . ?
Os3 C34 1.943(12) . ?
Os3 C33 1.961(11) . ?
P1 C101 1.817(8) . ?
P1 C1 1.836(8) . ?
P1 P2 2.217(3) . ?
P2 C201 1.812(10) . ?
P2 P3 2.198(3) . ?
P3 C301 1.859(9) . ?
P3 P4 2.217(3) . ?
P4 C401 1.839(9) . ?
P4 C1 1.858(9) . ?
O11 C11 1.153(11) . ?
O12 C12 1.109(11) . ?
O13 C13 1.132(11) . ?
O21 C21 1.140(13) . ?
O22 C22 1.129(12) . ?
O23 C23 1.123(13) . ?
O24 C24 1.163(14) . ?
O31 C31 1.137(12) . ?
O32 C32 1.147(12) . ?
O33 C33 1.118(12) . ?
O34 C34 1.143(13) . ?
C101 C106 1.380(13) . ?
C101 C102 1.403(11) . ?
C102 C103 1.380(14) . ?
C103 C104 1.365(16) . ?
C104 C105 1.368(17) . ?
C105 C106 1.393(14) . ?
C201 C202 1.363(15) . ?
C201 C206 1.397(15) . ?
C202 C203 1.393(15) . ?
C203 C204 1.34(2) . ?
C204 C205 1.33(2) . ?
C205 C206 1.376(18) . ?
C301 C302 1.362(13) . ?
C301 C306 1.364(14) . ?
C302 C303 1.374(14) . ?
C303 C304 1.363(19) . ?
C304 C305 1.36(2) . ?
C305 C306 1.401(19) . ?
C401 C406 1.385(15) . ?
C401 C402 1.394(16) . ?
C402 C403 1.395(18) . ?
C403 C404 1.31(2) . ?
C404 C405 1.37(2) . ?
C405 C406 1.409(17) . ?

loop_
_geom_torsion_atom_site_label_1
_geom_torsion_atom_site_label_2
_geom_torsion_atom_site_label_3
_geom_torsion_atom_site_label_4
_geom_torsion
_geom_torsion_site_symmetry_1
_geom_torsion_site_symmetry_2
_geom_torsion_site_symmetry_3
_geom_torsion_site_symmetry_4
_geom_torsion_publ_flag
C11 Os1 Os2 C21 -129.7(10) . . . . ?
C13 Os1 Os2 C21 -37.5(10) . . . . ?
C12 Os1 Os2 C21 139.2(10) . . . . ?
P1 Os1 Os2 C21 71.0(10) . . . . ?
Os3 Os1 Os2 C21 36.0(10) . . . . ?
C11 Os1 Os2 C22 28.2(5) . . . . ?
C13 Os1 Os2 C22 120.3(4) . . . . ?
C12 Os1 Os2 C22 -63.0(4) . . . . ?
P1 Os1 Os2 C22 -131.2(4) . . . . ?
Os3 Os1 Os2 C22 -166.1(3) . . . . ?
C11 Os1 Os2 C24 -62.2(5) . . . . ?
C13 Os1 Os2 C24 30.0(5) . . . . ?
C12 Os1 Os2 C24 -153.3(5) . . . . ?
P1 Os1 Os2 C24 138.5(4) . . . . ?
Os3 Os1 Os2 C24 103.5(4) . . . . ?
C11 Os1 Os2 C23 118.8(4) . . . . ?
C13 Os1 Os2 C23 -149.0(4) . . . . ?
C12 Os1 Os2 C23 27.7(4) . . . . ?
P1 Os1 Os2 C23 -40.5(3) . . . . ?
Os3 Os1 Os2 C23 -75.5(3) . . . . ?
C11 Os1 Os2 Os3 -165.7(3) . . . . ?
C13 Os1 Os2 Os3 -73.5(3) . . . . ?
C12 Os1 Os2 Os3 103.2(3) . . . . ?
P1 Os1 Os2 Os3 35.00(18) . . . . ?
C21 Os2 Os3 C31 23.7(5) . . . . ?
C22 Os2 Os3 C31 -134.1(9) . . . . ?
C24 Os2 Os3 C31 117.2(5) . . . . ?
C23 Os2 Os3 C31 -66.8(5) . . . . ?
Os1 Os2 Os3 C31 -170.2(3) . . . . ?
C21 Os2 Os3 C32 -129.9(13) . . . . ?
C22 Os2 Os3 C32 72.3(15) . . . . ?
C24 Os2 Os3 C32 -36.4(13) . . . . ?
C23 Os2 Os3 C32 139.5(13) . . . . ?
Os1 Os2 Os3 C32 36.2(12) . . . . ?
C21 Os2 Os3 C34 119.4(5) . . . . ?
C22 Os2 Os3 C34 -38.4(9) . . . . ?
C24 Os2 Os3 C34 -147.1(5) . . . . ?
C23 Os2 Os3 C34 28.9(4) . . . . ?
Os1 Os2 Os3 C34 -74.5(3) . . . . ?
C21 Os2 Os3 C33 -66.6(5) . . . . ?
C22 Os2 Os3 C33 135.5(9) . . . . ?
C24 Os2 Os3 C33 26.9(5) . . . . ?
C23 Os2 Os3 C33 -157.2(5) . . . . ?
Os1 Os2 Os3 C33 99.5(3) . . . . ?
C21 Os2 Os3 Os1 -166.1(4) . . . . ?
C22 Os2 Os3 Os1 36.1(8) . . . . ?
C24 Os2 Os3 Os1 -72.6(4) . . . . ?
C23 Os2 Os3 Os1 103.4(3) . . . . ?
C11 Os1 Os3 C31 52.9(11) . . . . ?
C13 Os1 Os3 C31 124.6(8) . . . . ?
C12 Os1 Os3 C31 -54.9(8) . . . . ?
P1 Os1 Os3 C31 -149.2(8) . . . . ?
Os2 Os1 Os3 C31 20.9(8) . . . . ?
C11 Os1 Os3 C32 -138.7(8) . . . . ?
C13 Os1 Os3 C32 -67.0(4) . . . . ?
C12 Os1 Os3 C32 113.5(4) . . . . ?
P1 Os1 Os3 C32 19.2(3) . . . . ?
Os2 Os1 Os3 C32 -170.7(3) . . . . ?
C11 Os1 Os3 C34 134.8(8) . . . . ?
C13 Os1 Os3 C34 -153.5(4) . . . . ?
C12 Os1 Os3 C34 26.9(4) . . . . ?
P1 Os1 Os3 C34 -67.3(3) . . . . ?
Os2 Os1 Os3 C34 102.7(3) . . . . ?
C11 Os1 Os3 C33 -45.8(8) . . . . ?
C13 Os1 Os3 C33 25.8(4) . . . . ?
C12 Os1 Os3 C33 -153.7(4) . . . . ?
P1 Os1 Os3 C33 112.1(3) . . . . ?
Os2 Os1 Os3 C33 -77.9(3) . . . . ?
C11 Os1 Os3 Os2 32.1(7) . . . . ?
C13 Os1 Os3 Os2 103.8(3) . . . . ?
C12 Os1 Os3 Os2 -75.8(3) . . . . ?
P1 Os1 Os3 Os2 -170.02(6) . . . . ?
C11 Os1 P1 C101 94.7(5) . . . . ?
C13 Os1 P1 C101 3.3(4) . . . . ?
C12 Os1 P1 C101 -172.8(4) . . . . ?
Os2 Os1 P1 C101 -106.1(4) . . . . ?
Os3 Os1 P1 C101 -75.1(3) . . . . ?
C11 Os1 P1 C1 -140.5(5) . . . . ?
C13 Os1 P1 C1 128.1(4) . . . . ?
C12 Os1 P1 C1 -48.1(4) . . . . ?
Os2 Os1 P1 C1 18.6(4) . . . . ?
Os3 Os1 P1 C1 49.6(3) . . . . ?
C11 Os1 P1 P2 -20.0(3) . . . . ?
C13 Os1 P1 P2 -111.4(3) . . . . ?
C12 Os1 P1 P2 72.5(3) . . . . ?
Os2 Os1 P1 P2 139.12(15) . . . . ?
Os3 Os1 P1 P2 170.13(11) . . . . ?
C101 P1 P2 C201 -178.8(4) . . . . ?
C1 P1 P2 C201 72.9(4) . . . . ?
Os1 P1 P2 C201 -54.5(4) . . . . ?
C101 P1 P2 P3 75.9(3) . . . . ?
C1 P1 P2 P3 -32.4(3) . . . . ?
Os1 P1 P2 P3 -159.84(11) . . . . ?
C201 P2 P3 C301 162.9(4) . . . . ?
P1 P2 P3 C301 -92.2(3) . . . . ?
C201 P2 P3 P4 -93.4(3) . . . . ?
P1 P2 P3 P4 11.45(15) . . . . ?
C301 P3 P4 C401 -141.2(4) . . . . ?
P2 P3 P4 C401 115.6(3) . . . . ?
C301 P3 P4 C1 115.5(4) . . . . ?
P2 P3 P4 C1 12.3(3) . . . . ?
C101 P1 C1 P4 -53.4(6) . . . . ?
P2 P1 C1 P4 48.4(5) . . . . ?
Os1 P1 C1 P4 177.0(3) . . . . ?
C401 P4 C1 P1 -145.3(5) . . . . ?
P3 P4 C1 P1 -39.4(5) . . . . ?
C13 Os1 C11 O11 -34(10) . . . . ?
C12 Os1 C11 O11 144(10) . . . . ?
P1 Os1 C11 O11 -123(10) . . . . ?
Os2 Os1 C11 O11 63(10) . . . . ?
Os3 Os1 C11 O11 35(11) . . . . ?
C11 Os1 C12 O12 50(17) . . . . ?
C13 Os1 C12 O12 -162(15) . . . . ?
P1 Os1 C12 O12 -49(17) . . . . ?
Os2 Os1 C12 O12 146(17) . . . . ?
Os3 Os1 C12 O12 -156(17) . . . . ?
C11 Os1 C13 O13 -38(10) . . . . ?
C12 Os1 C13 O13 175(8) . . . . ?
P1 Os1 C13 O13 62(10) . . . . ?
Os2 Os1 C13 O13 -134(10) . . . . ?
Os3 Os1 C13 O13 168(10) . . . . ?
C22 Os2 C21 O21 -89(100) . . . . ?
C24 Os2 C21 O21 3(100) . . . . ?
C23 Os2 C21 O21 -179(100) . . . . ?
Os1 Os2 C21 O21 68(100) . . . . ?
Os3 Os2 C21 O21 99(100) . . . . ?
C21 Os2 C22 O22 -108(18) . . . . ?
C24 Os2 C22 O22 159(18) . . . . ?
C23 Os2 C22 O22 -16(18) . . . . ?
Os1 Os2 C22 O22 81(18) . . . . ?
Os3 Os2 C22 O22 49(19) . . . . ?
C21 Os2 C23 O23 52(12) . . . . ?
C22 Os2 C23 O23 -51(12) . . . . ?
C24 Os2 C23 O23 -160(10) . . . . ?
Os1 Os2 C23 O23 -150(12) . . . . ?
Os3 Os2 C23 O23 151(12) . . . . ?
C21 Os2 C24 O24 -82(10) . . . . ?
C22 Os2 C24 O24 20(10) . . . . ?
C23 Os2 C24 O24 130(9) . . . . ?
Os1 Os2 C24 O24 120(10) . . . . ?
Os3 Os2 C24 O24 178(100) . . . . ?
C32 Os3 C31 O31 -134(48) . . . . ?
C34 Os3 C31 O31 -44(48) . . . . ?
C33 Os3 C31 O31 134(48) . . . . ?
Os2 Os3 C31 O31 52(48) . . . . ?
Os1 Os3 C31 O31 34(49) . . . . ?
C31 Os3 C32 O32 -16(12) . . . . ?
C34 Os3 C32 O32 -111(12) . . . . ?
C33 Os3 C32 O32 76(12) . . . . ?
Os2 Os3 C32 O32 138(11) . . . . ?
Os1 Os3 C32 O32 170(11) . . . . ?
C31 Os3 C33 O33 17(23) . . . . ?
C32 Os3 C33 O33 -83(23) . . . . ?
C34 Os3 C33 O33 174(21) . . . . ?
Os2 Os3 C33 O33 111(23) . . . . ?
Os1 Os3 C33 O33 169(23) . . . . ?
C31 Os3 C34 O34 -73(15) . . . . ?
C32 Os3 C34 O34 27(15) . . . . ?
C33 Os3 C34 O34 130(14) . . . . ?
Os2 Os3 C34 O34 -167(15) . . . . ?
Os1 Os3 C34 O34 135(15) . . . . ?
C1 P1 C101 C106 158.0(8) . . . . ?
P2 P1 C101 C106 53.1(8) . . . . ?
Os1 P1 C101 C106 -72.4(8) . . . . ?
C1 P1 C101 C102 -26.0(9) . . . . ?
P2 P1 C101 C102 -130.9(7) . . . . ?
Os1 P1 C101 C102 103.5(7) . . . . ?
C106 C101 C102 C103 0.0(14) . . . . ?
P1 C101 C102 C103 -176.0(8) . . . . ?
C101 C102 C103 C104 -2.0(16) . . . . ?
C102 C103 C104 C105 2.1(18) . . . . ?
C103 C104 C105 C106 -0.2(18) . . . . ?
C102 C101 C106 C105 1.9(15) . . . . ?
P1 C101 C106 C105 178.0(8) . . . . ?
C104 C105 C106 C101 -1.9(17) . . . . ?
P3 P2 C201 C202 25.5(10) . . . . ?
P1 P2 C201 C202 -76.8(9) . . . . ?
P3 P2 C201 C206 -151.1(8) . . . . ?
P1 P2 C201 C206 106.7(8) . . . . ?
C206 C201 C202 C203 -1.4(16) . . . . ?
P2 C201 C202 C203 -178.1(9) . . . . ?
C201 C202 C203 C204 0(2) . . . . ?
C202 C203 C204 C205 2(2) . . . . ?
C203 C204 C205 C206 -3(2) . . . . ?
C204 C205 C206 C201 1(2) . . . . ?
C202 C201 C206 C205 0.9(17) . . . . ?
P2 C201 C206 C205 177.8(10) . . . . ?
P2 P3 C301 C302 125.8(9) . . . . ?
P4 P3 C301 C302 19.3(9) . . . . ?
P2 P3 C301 C306 -61.4(9) . . . . ?
P4 P3 C301 C306 -167.9(8) . . . . ?
C306 C301 C302 C303 2.1(17) . . . . ?
P3 C301 C302 C303 174.7(9) . . . . ?
C301 C302 C303 C304 -2(2) . . . . ?
C302 C303 C304 C305 -1(2) . . . . ?
C303 C304 C305 C306 3(2) . . . . ?
C302 C301 C306 C305 0(2) . . . . ?
P3 C301 C306 C305 -173.3(12) . . . . ?
C304 C305 C306 C301 -2(2) . . . . ?
C1 P4 C401 C406 117.5(9) . . . . ?
P3 P4 C401 C406 13.2(10) . . . . ?
C1 P4 C401 C402 -69.5(9) . . . . ?
P3 P4 C401 C402 -173.7(8) . . . . ?
C406 C401 C402 C403 -0.6(18) . . . . ?
P4 C401 C402 C403 -174.2(11) . . . . ?
C401 C402 C403 C404 -2(2) . . . . ?
C402 C403 C404 C405 2(3) . . . . ?
C403 C404 C405 C406 1(2) . . . . ?
C402 C401 C406 C405 2.7(17) . . . . ?
P4 C401 C406 C405 175.6(9) . . . . ?
C404 C405 C406 C401 -3(2) . . . . ?
